data_1546762
loop_
_publ_author_name
'Mizojiri, Ryo'
'Takami, Kazuaki'
'Ito, Tatsuya'
'Maeda, Hiroyuki'
'Yamano, Mitsuhisa'
'Kawamoto, Tetsuji'

_publ_section_title
;
 Efficient and Stereoselective Syntheses of Isomerically Pure
 4-Aminotetrahydro-2H-thiopyran 1-Oxide Derivatives
;
_journal_issue 7
_journal_name_full 'Organic Process Research &amp; Development'
_journal_page_first 1034
_journal_paper_doi 10.1021/acs.oprd.7b00147
_journal_volume 21
_journal_year 2017
_chemical_formula_moiety 'C11 H14 N2 O5 S2 '
_chemical_formula_sum 'C11 H14 N2 O5 S2'
_chemical_formula_weight 318.36
_chemical_name_systematic
;
cis-2-Nitro-N-(1-oxidotetrahydro-2H-thiopyran-4-yl)benzenesulfonamide
;
_space_group_IT_number 61
_symmetry_cell_setting orthorhombic
_symmetry_Int_Tables_number 61
_symmetry_space_group_name_Hall '-P 2ac 2ab'
_symmetry_space_group_name_H-M 'P b c a'
_atom_sites_solution_hydrogens geom
_atom_sites_solution_primary direct
_atom_sites_solution_secondary difmap
_cell_angle_alpha 90
_cell_angle_beta 90
_cell_angle_gamma 90
_cell_formula_units_Z 8
_cell_length_a 9.411(3)
_cell_length_b 14.986(4)
_cell_length_c 19.855(6)
_cell_measurement_reflns_used 25992
_cell_measurement_temperature 100.2
_cell_measurement_theta_max 68.3
_cell_measurement_theta_min 3.0
_cell_volume 2800.2(14)
_computing_cell_refinement PROCESS-AUTO
_computing_data_collection PROCESS-AUTO
_computing_data_reduction 'teXsan Ver. 1.11'
_computing_publication_material 'teXsan Ver. 1.11'
_computing_structure_refinement 'SHELXL-97 (Sheldrick, 1997)'
_computing_structure_solution 'SHELXS-97 (Sheldrick, 1990)'
_diffrn_ambient_temperature 100
_diffrn_detector_area_resol_mean 10.00
_diffrn_measurement_device_type 'Rigaku RAXIS-RAPID Imaging Plate'
_diffrn_measurement_method \w
_diffrn_radiation_monochromator ' graphite '
_diffrn_radiation_source 'fine-focus sealed tube'
_diffrn_radiation_type 'Cu K\a'
_diffrn_radiation_wavelength 1.5419
_diffrn_reflns_av_R_equivalents 0.000
_diffrn_reflns_av_sigmaI/netI 0.4649
_diffrn_reflns_limit_h_max 10
_diffrn_reflns_limit_h_min 0
_diffrn_reflns_limit_k_max 18
_diffrn_reflns_limit_k_min 0
_diffrn_reflns_limit_l_max 23
_diffrn_reflns_limit_l_min 0
_diffrn_reflns_number 28975
_diffrn_reflns_theta_max 68.12
_exptl_absorpt_coefficient_mu 3.659
_exptl_absorpt_correction_T_max 0.481
_exptl_absorpt_correction_T_min 0.126
_exptl_absorpt_correction_type multi-scan
_exptl_absorpt_process_details '(Higashi, 1995)'
_exptl_crystal_colour colorless
_exptl_crystal_density_diffrn 1.510
_exptl_crystal_density_method 'not measured'
_exptl_crystal_description prism
_exptl_crystal_F_000 1328
_exptl_crystal_size_max 0.700
_exptl_crystal_size_mid 0.250
_exptl_crystal_size_min 0.200
_refine_diff_density_max 0.24
_refine_diff_density_min -0.27
_refine_ls_extinction_coef 0.0000
_refine_ls_extinction_expression Fc^*^=kFc[1+0.001xFc^2^\l^3^/sin(2\q)]^-1/4^
_refine_ls_extinction_method SHELXL
_refine_ls_goodness_of_fit_ref 0.177
_refine_ls_hydrogen_treatment mixed
_refine_ls_number_parameters 181
_refine_ls_number_reflns 438
_refine_ls_number_restraints 0
_refine_ls_restrained_S_all 0.177
_refine_ls_R_factor_all 0.0439
_refine_ls_R_factor_gt 0.0328
_refine_ls_shift/su_max 0.0000
_refine_ls_shift/su_mean 0.000
_refine_ls_structure_factor_coef Fsqd
_refine_ls_weighting_details 'w = 1/[\s^2^(Fo^2^) + (0.0010P)^2^+0.0000P] where P=(Fo^2^+2Fc^2^)/3'
_refine_ls_weighting_scheme calc
_refine_ls_wR_factor_gt 0.0834
_refine_ls_wR_factor_ref 0.1009
_reflns_number_gt 438
_reflns_number_total 2468
_reflns_threshold_expression >2.0sigma(I)
_cod_data_source_file op7b00147_si_003.cif
_cod_data_source_block compound_4a
_cod_original_cell_volume 2800(5)
_cod_original_formula_sum 'C11 H14 N2 O5 S2 '
_cod_database_code 1546762

loop_
_symmetry_equiv_pos_as_xyz
x,y,z
1/2+x,1/2-y,-z
-x,1/2+y,1/2-z
1/2-x,-y,1/2+z
-x,-y,-z
1/2-x,1/2+y,z
x,1/2-y,1/2+z
1/2+x,y,1/2-z

loop_
_atom_site_label
_atom_site_type_symbol
_atom_site_fract_x
_atom_site_fract_y
_atom_site_fract_z
_atom_site_U_iso_or_equiv
_atom_site_adp_type
_atom_site_occupancy
_atom_site_calc_flag
C(1) C 0.3079(3) 0.5303(2) 0.6427(1) 0.0134(5) Uani 1.00 d
C(2) C 0.3659(3) 0.4683(2) 0.6876(1) 0.0122(5) Uani 1.00 d
C(3) C 0.4572(3) 0.4991(2) 0.7376(1) 0.0151(6) Uani 1.00 d
C(4) C 0.4881(3) 0.5890(2) 0.7424(1) 0.0180(6) Uani 1.00 d
C(5) C 0.4264(3) 0.6497(2) 0.6988(1) 0.0180(6) Uani 1.00 d
C(6) C 0.3359(3) 0.6208(2) 0.6478(1) 0.0164(6) Uani 1.00 d
N(7) N 0.2144(3) 0.5024(2) 0.5864(1) 0.0192(5) Uani 1.00 d
O(8) O 0.0901(2) 0.5262(1) 0.5886(1) 0.0285(5) Uani 1.00 d
O(9) O 0.2697(2) 0.4603(1) 0.54077(9) 0.0284(5) Uani 1.00 d
S(10) S 0.32351(7) 0.35285(4) 0.68368(3) 0.0127(2) Uani 1.00 d
O(11) O 0.3656(2) 0.3177(1) 0.74811(9) 0.0183(4) Uani 1.00 d
O(12) O 0.1777(2) 0.3466(1) 0.66313(9) 0.0174(4) Uani 1.00 d
N(13) N 0.4181(2) 0.3089(1) 0.6264(1) 0.0144(5) Uani 1.00 d
C(14) C 0.5735(3) 0.3036(2) 0.6288(1) 0.0133(5) Uani 1.00 d
C(15) C 0.6182(3) 0.2126(2) 0.6013(1) 0.0172(6) Uani 1.00 d
C(16) C 0.7781(3) 0.1993(2) 0.6056(1) 0.0220(6) Uani 1.00 d
S(17) S 0.87314(7) 0.27695(5) 0.55269(3) 0.0226(2) Uani 1.00 d
C(18) C 0.8032(3) 0.3771(2) 0.5897(1) 0.0216(6) Uani 1.00 d
C(19) C 0.6411(3) 0.3800(2) 0.5882(1) 0.0179(6) Uani 1.00 d
O(20) O 0.8019(2) 0.2704(1) 0.48466(9) 0.0244(5) Uani 1.00 d
H(3) H 0.4975 0.4591 0.7678 0.0181 Uiso 1.00 calc
H(4) H 0.5509 0.6090 0.7753 0.0216 Uiso 1.00 calc
H(5) H 0.4455 0.7102 0.7036 0.0216 Uiso 1.00 calc
H(6) H 0.2953 0.6612 0.6179 0.0196 Uiso 1.00 calc
H(13) H 0.3755 0.2868 0.5919 0.0173 Uiso 1.00 calc
H(14) H 0.6044 0.3083 0.6758 0.0160 Uiso 1.00 calc
H(15A) H 0.5709 0.1660 0.6267 0.0206 Uiso 1.00 calc
H(15B) H 0.5883 0.2076 0.5547 0.0206 Uiso 1.00 calc
H(16A) H 0.8012 0.1389 0.5920 0.0264 Uiso 1.00 calc
H(16B) H 0.8084 0.2070 0.6519 0.0264 Uiso 1.00 calc
H(18A) H 0.8353 0.3813 0.6360 0.0259 Uiso 1.00 calc
H(18B) H 0.8403 0.4283 0.5655 0.0259 Uiso 1.00 calc
H(19A) H 0.6091 0.3764 0.5418 0.0215 Uiso 1.00 calc
H(19B) H 0.6091 0.4366 0.6064 0.0215 Uiso 1.00 calc

loop_
_atom_site_aniso_label
_atom_site_aniso_U_11
_atom_site_aniso_U_22
_atom_site_aniso_U_33
_atom_site_aniso_U_12
_atom_site_aniso_U_13
_atom_site_aniso_U_23
C(1) 0.012(1) 0.017(1) 0.011(1) 0.000(1) 0.0006(10) -0.002(1)
C(2) 0.012(1) 0.010(1) 0.014(1) 0.001(1) 0.0042(10) -0.0006(10)
C(3) 0.015(2) 0.018(1) 0.013(1) 0.003(1) 0.0020(10) 0.001(1)
C(4) 0.017(2) 0.020(1) 0.017(1) -0.003(1) 0.000(1) -0.006(1)
C(5) 0.014(2) 0.014(1) 0.026(1) 0.000(1) 0.005(1) -0.003(1)
C(6) 0.016(2) 0.013(1) 0.020(1) 0.004(1) 0.003(1) 0.003(1)
N(7) 0.024(1) 0.017(1) 0.017(1) 0.000(1) -0.0038(9) 0.0035(9)
O(8) 0.018(1) 0.028(1) 0.040(1) 0.0055(9) -0.0120(9) -0.0018(10)
O(9) 0.036(1) 0.032(1) 0.018(1) 0.005(1) -0.0042(9) -0.0065(9)
S(10) 0.0145(4) 0.0113(3) 0.0122(3) -0.0006(2) 0.0024(2) 0.0004(2)
O(11) 0.026(1) 0.0155(9) 0.0130(9) 0.0011(8) 0.0034(8) 0.0039(8)
O(12) 0.012(1) 0.0148(9) 0.025(1) -0.0016(8) 0.0037(8) 0.0001(8)
N(13) 0.013(1) 0.019(1) 0.010(1) -0.0003(9) -0.0006(9) -0.0075(9)
C(14) 0.013(1) 0.018(1) 0.010(1) -0.001(1) -0.0005(10) -0.0023(10)
C(15) 0.018(2) 0.015(1) 0.018(1) 0.001(1) 0.001(1) 0.002(1)
C(16) 0.022(2) 0.026(2) 0.017(1) 0.008(1) -0.001(1) 0.001(1)
S(17) 0.0148(4) 0.0386(4) 0.0142(4) 0.0022(3) 0.0012(3) -0.0032(3)
C(18) 0.024(2) 0.028(2) 0.013(1) -0.007(1) 0.002(1) -0.004(1)
C(19) 0.021(2) 0.018(1) 0.015(1) -0.003(1) 0.004(1) -0.002(1)
O(20) 0.025(1) 0.038(1) 0.0098(10) 0.0044(10) 0.0012(8) -0.0063(8)

loop_
_atom_type_symbol
_atom_type_description
_atom_type_scat_dispersion_real
_atom_type_scat_dispersion_imag
_atom_type_scat_source
C C 0.0181 0.0091 'International Tables Vol C Tables 4.2.6.8 and 6.1.1.4'
H H 0.0000 0.0000 'International Tables Vol C Tables 4.2.6.8 and 6.1.1.4'
N N 0.0311 0.0180 'International Tables Vol C Tables 4.2.6.8 and 6.1.1.4'
O O 0.0492 0.0322 'International Tables Vol C Tables 4.2.6.8 and 6.1.1.4'
S S 0.3331 0.5567 'International Tables Vol C Tables 4.2.6.8 and 6.1.1.4'

loop_
_geom_angle_atom_site_label_1
_geom_angle_atom_site_label_2
_geom_angle_atom_site_label_3
_geom_angle
_geom_angle_publ_flag
C(2) C(1) C(6) 122.1(2) yes
C(2) C(1) N(7) 121.6(2) yes
C(6) C(1) N(7) 116.3(2) yes
C(1) C(2) C(3) 118.3(2) yes
C(1) C(2) S(10) 122.1(2) yes
C(3) C(2) S(10) 119.6(2) yes
C(2) C(3) C(4) 120.2(2) yes
C(3) C(4) C(5) 120.6(2) yes
C(4) C(5) C(6) 120.6(2) yes
C(1) C(6) C(5) 118.2(2) yes
C(1) N(7) O(8) 117.3(2) yes
C(1) N(7) O(9) 116.9(2) yes
O(8) N(7) O(9) 125.8(2) yes
C(2) S(10) O(11) 104.8(1) yes
C(2) S(10) O(12) 106.9(1) yes
C(2) S(10) N(13) 108.0(1) yes
O(11) S(10) O(12) 119.5(1) yes
O(11) S(10) N(13) 109.3(1) yes
O(12) S(10) N(13) 107.8(1) yes
S(10) N(13) C(14) 124.0(2) yes
N(13) C(14) C(15) 108.1(2) yes
N(13) C(14) C(19) 110.8(2) yes
C(15) C(14) C(19) 111.3(2) yes
C(14) C(15) C(16) 111.6(2) yes
C(15) C(16) S(17) 112.0(2) yes
C(16) S(17) C(18) 96.9(1) yes
C(16) S(17) O(20) 105.0(1) yes
C(18) S(17) O(20) 104.9(1) yes
S(17) C(18) C(19) 112.4(2) yes
C(14) C(19) C(18) 112.4(2) yes

loop_
_geom_bond_atom_site_label_1
_geom_bond_atom_site_label_2
_geom_bond_distance
_geom_bond_publ_flag
C(1) C(2) 1.399(4) yes
C(1) C(6) 1.385(4) yes
C(1) N(7) 1.483(3) yes
C(2) C(3) 1.391(4) yes
C(2) S(10) 1.777(3) yes
C(3) C(4) 1.382(4) yes
C(4) C(5) 1.383(4) yes
C(5) C(6) 1.393(4) yes
N(7) O(8) 1.224(3) yes
N(7) O(9) 1.221(3) yes
S(10) O(11) 1.439(2) yes
S(10) O(12) 1.435(2) yes
S(10) N(13) 1.588(2) yes
N(13) C(14) 1.466(3) yes
C(14) C(15) 1.528(4) yes
C(14) C(19) 1.538(4) yes
C(15) C(16) 1.520(4) yes
C(16) S(17) 1.804(3) yes
S(17) C(18) 1.796(3) yes
S(17) O(20) 1.511(2) yes
C(18) C(19) 1.527(4) yes

loop_
_geom_contact_atom_site_label_1
_geom_contact_atom_site_label_2
_geom_contact_distance
_geom_contact_site_symmetry_2
C(5) O(12) 3.189(3) 6_555
C(5) O(11) 3.359(3) 3_656
C(5) C(16) 3.423(4) 6_655
C(6) O(20) 3.355(3) 5_666
C(6) O(12) 3.399(3) 6_555
O(8) C(15) 3.422(3) 6_555
O(8) C(18) 3.504(3) 1_455
O(8) O(20) 3.528(3) 5_666
O(9) O(20) 3.507(3) 2_456
O(11) C(18) 3.393(3) 8_456
O(11) O(12) 3.452(3) 8_556
O(11) C(16) 3.502(3) 8_456
N(13) O(20) 2.733(3) 2_456
C(14) O(20) 3.583(3) 2_456
C(15) O(20) 3.440(3) 2_456

loop_
_geom_torsion_atom_site_label_1
_geom_torsion_atom_site_label_2
_geom_torsion_atom_site_label_3
_geom_torsion_atom_site_label_4
_geom_torsion
_geom_torsion_publ_flag
C(1) C(2) C(3) C(4) 0.4(4) yes
C(1) C(2) S(10) O(11) -162.5(2) yes
C(1) C(2) S(10) O(12) -34.8(2) yes
C(1) C(2) S(10) N(13) 81.0(2) yes
C(1) C(6) C(5) C(4) 1.0(4) yes
C(2) C(1) C(6) C(5) 0.9(4) yes
C(2) C(1) N(7) O(8) 113.6(3) yes
C(2) C(1) N(7) O(9) -68.8(3) yes
C(2) C(3) C(4) C(5) 1.5(4) yes
C(2) S(10) N(13) C(14) 64.0(2) yes
C(3) C(2) C(1) C(6) -1.6(4) yes
C(3) C(2) C(1) N(7) 177.5(2) yes
C(3) C(2) S(10) O(11) 16.0(2) yes
C(3) C(2) S(10) O(12) 143.8(2) yes
C(3) C(2) S(10) N(13) -100.5(2) yes
C(3) C(4) C(5) C(6) -2.3(4) yes
C(4) C(3) C(2) S(10) -178.2(2) yes
C(5) C(6) C(1) N(7) -178.3(2) yes
C(6) C(1) C(2) S(10) 176.9(2) yes
C(6) C(1) N(7) O(8) -67.2(3) yes
C(6) C(1) N(7) O(9) 110.4(3) yes
N(7) C(1) C(2) S(10) -3.9(3) yes
S(10) N(13) C(14) C(15) 140.4(2) yes
S(10) N(13) C(14) C(19) -97.4(2) yes
O(11) S(10) N(13) C(14) -49.5(2) yes
O(12) S(10) N(13) C(14) 179.2(2) yes
N(13) C(14) C(15) C(16) -176.8(2) yes
N(13) C(14) C(19) C(18) 179.7(2) yes
C(14) C(15) C(16) S(17) -64.7(2) yes
C(14) C(19) C(18) S(17) 61.9(2) yes
C(15) C(14) C(19) C(18) -59.9(3) yes
C(15) C(16) S(17) C(18) 57.6(2) yes
C(15) C(16) S(17) O(20) -49.9(2) yes
C(16) C(15) C(14) C(19) 61.3(3) yes
C(16) S(17) C(18) C(19) -56.1(2) yes
C(19) C(18) S(17) O(20) 51.4(2) yes
C(19) C(18) S(17) O(20) 51.4(2) yes
